data_4319270
loop_
_publ_author_name
'Vadapalli Chandrasekhar'
'Selvarajan Nagendran'
'Ramamoorthy Boomishankar'
'Raymond J. Butcher'

_publ_section_title
;
 Effect of Sterically Hindered Ligands on the Solid-State Structures of
 Organosilanediols Containing Si-N Bonds
;
_journal_name_full 'Inorganic Chemistry'
_journal_page_first 940
_journal_page_last 945
_journal_paper_doi 10.1021/ic000487c
_journal_volume 40
_journal_year 2001
_chemical_formula_sum 'C12 H23 N O2 Si2'
_chemical_formula_weight 269.49
_chemical_name_systematic
; 
 ? 
;
_space_group_IT_number 2
_symmetry_cell_setting triclinic
_symmetry_space_group_name_Hall '-P 1'
_symmetry_space_group_name_H-M 'P -1'
_atom_sites_solution_hydrogens geom
_atom_sites_solution_primary direct
_atom_sites_solution_secondary difmap
_audit_creation_method SHELXL-97
_cell_angle_alpha 101.759(9)
_cell_angle_beta 101.022(14)
_cell_angle_gamma 94.454(13)
_cell_formula_units_Z 4
_cell_length_a 10.496(2)
_cell_length_b 11.4245(18)
_cell_length_c 14.129(3)
_cell_measurement_reflns_used 36
_cell_measurement_temperature 293(2)
_cell_measurement_theta_max 9.97
_cell_measurement_theta_min 2.09
_cell_volume 1616.0(5)
_computing_cell_refinement 'Bruker XSCANS'
_computing_data_collection 'Bruker XSCANS'
_computing_data_reduction 'Bruker SHELXTL'
_computing_molecular_graphics 'Bruker SHELXTL'
_computing_publication_material 'Bruker SHELXTL'
_computing_structure_refinement 'SHELXL-97 (Sheldrick, 1997)'
_computing_structure_solution 'SHELXS-97 (Sheldrick, 1990)'
_diffrn_ambient_temperature 293(2)
_diffrn_measured_fraction_theta_full 0.746
_diffrn_measured_fraction_theta_max 0.746
_diffrn_measurement_device_type 'Bruker P4'
_diffrn_measurement_method '2\q/\w scans'
_diffrn_radiation_monochromator graphite
_diffrn_radiation_source 'fine-focus sealed tube'
_diffrn_radiation_type MoK\a
_diffrn_radiation_wavelength 0.71073
_diffrn_reflns_av_R_equivalents 0.0227
_diffrn_reflns_av_sigmaI/netI 0.0579
_diffrn_reflns_limit_h_max 7
_diffrn_reflns_limit_h_min 0
_diffrn_reflns_limit_k_max 13
_diffrn_reflns_limit_k_min -13
_diffrn_reflns_limit_l_max 16
_diffrn_reflns_limit_l_min -16
_diffrn_reflns_number 4594
_diffrn_reflns_theta_full 25.00
_diffrn_reflns_theta_max 25.00
_diffrn_reflns_theta_min 2.10
_diffrn_standards_interval_count 97
_diffrn_standards_number 3
_exptl_absorpt_coefficient_mu 0.212
_exptl_absorpt_correction_type none
_exptl_crystal_colour colorless
_exptl_crystal_density_diffrn 1.108
_exptl_crystal_density_method 'not measured'
_exptl_crystal_description thick_needle
_exptl_crystal_F_000 584
_exptl_crystal_size_max 0.20
_exptl_crystal_size_mid 0.80
_exptl_crystal_size_min 0.40
_refine_diff_density_max 0.202
_refine_diff_density_min -0.168
_refine_diff_density_rms 0.040
_refine_ls_extinction_coef 0.0024(10)
_refine_ls_extinction_expression Fc^*^=kFc[1+0.001xFc^2^\l^3^/sin(2\q)]^-1/4^
_refine_ls_extinction_method SHELXL
_refine_ls_goodness_of_fit_ref 1.032
_refine_ls_hydrogen_treatment mixed
_refine_ls_matrix_type full
_refine_ls_number_parameters 405
_refine_ls_number_reflns 4254
_refine_ls_number_restraints 8
_refine_ls_restrained_S_all 1.032
_refine_ls_R_factor_all 0.0836
_refine_ls_R_factor_gt 0.0523
_refine_ls_shift/su_max 0.171
_refine_ls_shift/su_mean 0.015
_refine_ls_structure_factor_coef Fsqd
_refine_ls_weighting_details 'calc w=1/[\s^2^(Fo^2^)+(0.0453P)^2^+1.0630P] where P=(Fo^2^+2Fc^2^)/3'
_refine_ls_weighting_scheme calc
_refine_ls_wR_factor_gt 0.1165
_refine_ls_wR_factor_ref 0.1303
_reflns_number_gt 2983
_reflns_number_total 4254
_reflns_threshold_expression >2sigma(I)
_cod_data_source_file ic000487c_1.cif
_cod_data_source_block vc13
_cod_depositor_comments
;
The following automatic conversions were performed:

'_symmetry_cell_setting' value 'Triclinic' changed to 'triclinic'
according to the built-in table from CIF Core dictionary named
'cif_core.dic' version 2.4.1 from 2010-06-29.

Automatic conversion script
Id: cif_fix_values 1646 2011-03-28 12:23:43Z adriana 
;
_cod_original_cell_volume 1616.1(5)
_cod_database_code 4319270

loop_
_symmetry_equiv_pos_as_xyz
'x, y, z'
'-x, -y, -z'

loop_
_atom_site_label
_atom_site_type_symbol
_atom_site_fract_x
_atom_site_fract_y
_atom_site_fract_z
_atom_site_U_iso_or_equiv
_atom_site_adp_type
_atom_site_occupancy
_atom_site_symmetry_multiplicity
_atom_site_calc_flag
_atom_site_refinement_flags
_atom_site_disorder_assembly
_atom_site_disorder_group
Si11 Si 0.03604(11) 0.48402(9) 0.16806(7) 0.0399(3) Uani 1 1 d . . .
Si12 Si 0.13119(13) 0.23406(10) 0.14964(8) 0.0567(4) Uani 1 1 d . . .
Si21 Si -0.44070(11) 0.59425(9) 0.17650(7) 0.0432(4) Uani 1 1 d . . .
Si22 Si -0.52809(13) 0.83967(10) 0.15526(9) 0.0609(4) Uani 1 1 d . . .
O11 O 0.1524(3) 0.5024(3) 0.1086(2) 0.0507(9) Uani 1 1 d . . .
H11 H 0.142(5) 0.513(5) 0.066(4) 0.09(2) Uiso 1 1 d . . .
O12 O -0.0999(3) 0.4799(3) 0.08669(19) 0.0517(8) Uani 1 1 d . . .
H12 H -0.163(5) 0.509(4) 0.105(3) 0.08(2) Uiso 1 1 d . . .
O21 O -0.5802(4) 0.5352(2) 0.1031(2) 0.0512(10) Uani 1 1 d . . .
H21 H -0.646(4) 0.533(3) 0.116(3) 0.033(14) Uiso 1 1 d . . .
O22 O -0.3379(3) 0.5705(3) 0.1024(2) 0.0586(10) Uani 1 1 d . . .
H22 H -0.363(5) 0.551(4) 0.054(3) 0.060(17) Uiso 1 1 d . . .
N1 N 0.0543(3) 0.3518(2) 0.20624(18) 0.0402(8) Uani 1 1 d . . .
N2 N -0.4491(3) 0.7437(2) 0.2235(2) 0.0430(8) Uani 1 1 d . . .
C11 C -0.0016(4) 0.3329(3) 0.2894(2) 0.0471(11) Uani 1 1 d . . .
C12 C 0.0760(5) 0.3615(4) 0.3857(3) 0.0576(12) Uani 1 1 d . . .
C12A C 0.2174(5) 0.4164(5) 0.4084(3) 0.0784(15) Uani 1 1 d . . .
H12A H 0.2355 0.4461 0.3528 0.108(18) Uiso 1 1 calc R . .
H12B H 0.2734 0.3563 0.4210 0.21(4) Uiso 1 1 calc R . .
H12C H 0.2330 0.4817 0.4656 0.14(2) Uiso 1 1 calc R . .
C13 C 0.0226(7) 0.3370(5) 0.4629(3) 0.0870(18) Uani 1 1 d . . .
H13A H 0.0734 0.3558 0.5268 0.107(17) Uiso 1 1 calc R . .
C14 C -0.1037(7) 0.2856(5) 0.4464(4) 0.097(2) Uani 1 1 d . . .
H14A H -0.1378 0.2694 0.4991 0.120(19) Uiso 1 1 calc R . .
C15 C -0.1806(6) 0.2577(4) 0.3531(4) 0.0789(15) Uani 1 1 d . . .
H15A H -0.2668 0.2236 0.3431 0.092(18) Uiso 1 1 calc R . .
C16 C -0.1309(5) 0.2798(4) 0.2728(3) 0.0576(12) Uani 1 1 d . . .
C16A C -0.2169(5) 0.2436(5) 0.1697(3) 0.0762(15) Uani 1 1 d . . .
H16A H -0.3044 0.2178 0.1739 0.12(2) Uiso 1 1 calc R . .
H16B H -0.1834 0.1788 0.1308 0.18(3) Uiso 1 1 calc R . .
H16C H -0.2172 0.3113 0.1390 0.14(2) Uiso 1 1 calc R . .
C111 C 0.0422(6) 0.6118(4) 0.2726(3) 0.0667(14) Uani 1 1 d . . .
H11A H 0.0349 0.6844 0.2487 0.091(15) Uiso 1 1 calc R . .
H11B H 0.1238 0.6198 0.3191 0.108(19) Uiso 1 1 calc R . .
H11C H -0.0288 0.5980 0.3044 0.13(2) Uiso 1 1 calc R . .
C121 C 0.0804(7) 0.2078(6) 0.0125(3) 0.0948(19) Uani 1 1 d . . .
H12D H 0.1123 0.2770 -0.0088 0.16(3) Uiso 1 1 calc R . .
H12E H -0.0133 0.1947 -0.0066 0.11(2) Uiso 1 1 calc R . .
H12F H 0.1160 0.1383 -0.0177 0.13(2) Uiso 1 1 calc R . .
C122 C 0.3121(5) 0.2665(5) 0.1834(4) 0.0876(17) Uani 1 1 d . . .
H12G H 0.3416 0.2705 0.2528 0.13(2) Uiso 1 1 calc R . .
H12H H 0.3385 0.3422 0.1690 0.19(3) Uiso 1 1 calc R . .
H12I H 0.3499 0.2037 0.1460 0.14(2) Uiso 1 1 calc R . .
C123 C 0.0860(8) 0.0971(4) 0.1929(5) 0.102(2) Uani 1 1 d . . .
H12J H 0.1031 0.1155 0.2638 0.15(3) Uiso 1 1 calc R . .
H12K H 0.1368 0.0351 0.1701 0.14(2) Uiso 1 1 calc R . .
H12L H -0.0052 0.0698 0.1670 0.09(2) Uiso 1 1 calc R . .
C21 C -0.3798(5) 0.7994(3) 0.3237(3) 0.0584(13) Uani 1 1 d . A .
C22 C -0.4444(8) 0.8028(4) 0.4009(3) 0.0913(19) Uani 1 1 d D . .
C22A C -0.5840(9) 0.7483(7) 0.3852(5) 0.127(3) Uani 1 1 d . A .
H22A H -0.6041 0.6835 0.3275 0.17(3) Uiso 1 1 calc R . .
H22B H -0.6411 0.8086 0.3763 0.20(4) Uiso 1 1 calc R . .
H22C H -0.5959 0.7179 0.4419 0.26(5) Uiso 1 1 calc R . .
C23 C -0.362(3) 0.870(3) 0.4899(12) 0.102(9) Uani 0.50(5) 1 d PD A 1
H23A H -0.3993 0.8923 0.5446 0.122 Uiso 0.50(5) 1 calc PR A 1
C24 C -0.227(3) 0.906(3) 0.5014(19) 0.127(13) Uani 0.50(5) 1 d PD A 1
H24A H -0.1794 0.9309 0.5661 0.152 Uiso 0.50(5) 1 calc PR A 1
C25 C -0.156(3) 0.909(3) 0.4264(13) 0.099(9) Uani 0.50(5) 1 d PD A 1
H25A H -0.0696 0.9406 0.4329 0.119 Uiso 0.50(5) 1 calc PR A 1
C23A C -0.403(4) 0.848(4) 0.5043(8) 0.143(11) Uani 0.50(5) 1 d PD A 2
H23B H -0.4489 0.8361 0.5522 0.172 Uiso 0.50(5) 1 calc PR A 2
C24A C -0.278(4) 0.915(3) 0.5212(19) 0.161(19) Uani 0.50(5) 1 d PD A 2
H24B H -0.2385 0.9597 0.5839 0.193 Uiso 0.50(5) 1 calc PR A 2
C25A C -0.216(4) 0.911(4) 0.4406(10) 0.107(12) Uani 0.50(5) 1 d PD A 2
H25B H -0.1348 0.9571 0.4585 0.129 Uiso 0.50(5) 1 calc PR A 2
C26 C -0.2487(7) 0.8532(4) 0.3389(5) 0.090(2) Uani 1 1 d D . .
C26A C -0.1810(7) 0.8550(7) 0.2535(7) 0.120(2) Uani 1 1 d . A .
H26A H -0.1961 0.7765 0.2102 0.23(4) Uiso 1 1 calc R . .
H26B H -0.0887 0.8772 0.2786 0.26(5) Uiso 1 1 calc R . .
H26C H -0.2152 0.9126 0.2176 0.33(7) Uiso 1 1 calc R . .
C211 C -0.3904(5) 0.5175(4) 0.2778(3) 0.0695(14) Uani 1 1 d . . .
H21A H -0.3945 0.4327 0.2511 0.084(14) Uiso 1 1 calc R . .
H21B H -0.4479 0.5307 0.3232 0.12(2) Uiso 1 1 calc R . .
H21C H -0.3024 0.5491 0.3119 0.094(17) Uiso 1 1 calc R . .
C221 C -0.4771(9) 0.8212(8) 0.0344(4) 0.122(2) Uani 1 1 d . . .
H22D H -0.4974 0.7385 -0.0006 0.20(4) Uiso 1 1 calc R . .
H22E H -0.3847 0.8447 0.0456 0.21(5) Uiso 1 1 calc R . .
H22F H -0.5230 0.8710 -0.0042 0.16(3) Uiso 1 1 calc R . .
C222 C -0.7086(5) 0.8058(6) 0.1271(6) 0.104(2) Uani 1 1 d . . .
H22G H -0.7386 0.8095 0.1876 0.14(3) Uiso 1 1 calc R . .
H22H H -0.7338 0.7265 0.0856 0.21(4) Uiso 1 1 calc R . .
H22I H -0.7469 0.8637 0.0935 0.106(17) Uiso 1 1 calc R . .
C223 C -0.4871(7) 0.9962(4) 0.2278(5) 0.103(2) Uani 1 1 d . . .
H22J H -0.5161 1.0029 0.2890 0.18(4) Uiso 1 1 calc R . .
H22K H -0.5296 1.0491 0.1908 0.103(17) Uiso 1 1 calc R . .
H22L H -0.3941 1.0179 0.2415 0.11(2) Uiso 1 1 calc R . .

loop_
_atom_site_aniso_label
_atom_site_aniso_U_11
_atom_site_aniso_U_22
_atom_site_aniso_U_33
_atom_site_aniso_U_23
_atom_site_aniso_U_13
_atom_site_aniso_U_12
Si11 0.0373(9) 0.0513(6) 0.0336(5) 0.0124(4) 0.0086(5) 0.0103(5)
Si12 0.0648(12) 0.0505(7) 0.0565(7) 0.0075(5) 0.0184(6) 0.0146(6)
Si21 0.0341(9) 0.0460(6) 0.0439(6) 0.0014(4) 0.0027(5) 0.0085(5)
Si22 0.0618(11) 0.0528(7) 0.0659(7) 0.0127(5) 0.0054(6) 0.0157(6)
O11 0.034(2) 0.077(2) 0.0460(17) 0.0228(15) 0.0101(15) 0.0089(14)
O12 0.027(2) 0.084(2) 0.0530(16) 0.0268(14) 0.0130(15) 0.0185(17)
O21 0.026(3) 0.0606(18) 0.0585(17) -0.0025(12) 0.0077(17) 0.0006(16)
O22 0.034(2) 0.075(2) 0.056(2) -0.0096(16) 0.0072(17) 0.0090(15)
N1 0.039(2) 0.0489(17) 0.0332(14) 0.0096(12) 0.0083(14) 0.0071(14)
N2 0.035(2) 0.0432(16) 0.0451(16) 0.0013(13) 0.0031(15) 0.0058(14)
C11 0.058(4) 0.043(2) 0.042(2) 0.0114(16) 0.012(2) 0.009(2)
C12 0.073(4) 0.059(2) 0.041(2) 0.0145(18) 0.010(2) 0.009(2)
C12A 0.081(5) 0.093(4) 0.051(3) 0.015(3) -0.009(3) 0.006(3)
C13 0.128(6) 0.088(4) 0.041(3) 0.013(2) 0.018(3) -0.006(4)
C14 0.143(7) 0.097(4) 0.056(3) 0.016(3) 0.045(4) -0.010(4)
C15 0.083(5) 0.078(3) 0.080(4) 0.015(3) 0.040(3) -0.009(3)
C16 0.064(4) 0.055(2) 0.056(2) 0.0114(19) 0.020(2) 0.000(2)
C16A 0.058(5) 0.092(4) 0.072(3) 0.020(3) 0.005(3) -0.014(3)
C111 0.088(4) 0.057(3) 0.056(2) 0.008(2) 0.017(3) 0.022(2)
C121 0.100(7) 0.114(5) 0.060(3) -0.017(3) 0.024(3) 0.028(4)
C122 0.068(5) 0.092(4) 0.112(5) 0.027(3) 0.025(3) 0.041(3)
C123 0.136(8) 0.053(3) 0.132(6) 0.020(3) 0.062(5) 0.027(4)
C21 0.064(4) 0.045(2) 0.053(2) -0.0018(18) -0.006(2) 0.011(2)
C22 0.154(7) 0.068(3) 0.050(3) 0.003(2) 0.022(3) 0.023(4)
C22A 0.167(9) 0.129(6) 0.115(5) 0.024(5) 0.099(5) 0.031(7)
C23 0.19(2) 0.067(10) 0.042(8) -0.002(9) 0.035(10) -0.018(11)
C24 0.21(3) 0.109(16) 0.046(9) 0.023(11) -0.010(17) 0.002(17)
C25 0.04(2) 0.102(12) 0.122(12) 0.024(9) -0.048(10) -0.022(17)
C23A 0.27(4) 0.13(2) 0.049(9) 0.036(9) 0.052(12) 0.07(2)
C24A 0.19(4) 0.129(18) 0.093(18) -0.062(15) -0.068(18) 0.056(19)
C25A 0.02(3) 0.089(11) 0.17(2) 0.000(14) -0.041(14) 0.006(16)
C26 0.081(6) 0.053(3) 0.104(4) 0.001(3) -0.037(4) -0.001(3)
C26A 0.046(6) 0.101(5) 0.203(8) 0.025(5) 0.021(5) -0.004(3)
C211 0.076(4) 0.061(3) 0.066(3) 0.016(2) -0.002(3) 0.016(3)
C221 0.148(9) 0.162(8) 0.079(4) 0.061(5) 0.030(4) 0.056(5)
C222 0.063(5) 0.092(5) 0.157(6) 0.043(4) -0.004(4) 0.026(3)
C223 0.096(6) 0.051(3) 0.149(6) 0.021(3) -0.007(4) 0.011(3)

loop_
_atom_type_symbol
_atom_type_description
_atom_type_scat_dispersion_real
_atom_type_scat_dispersion_imag
_atom_type_scat_source
C C 0.0033 0.0016 'International Tables Vol C Tables 4.2.6.8 and 6.1.1.4'
H H 0.0000 0.0000 'International Tables Vol C Tables 4.2.6.8 and 6.1.1.4'
N N 0.0061 0.0033 'International Tables Vol C Tables 4.2.6.8 and 6.1.1.4'
O O 0.0106 0.0060 'International Tables Vol C Tables 4.2.6.8 and 6.1.1.4'
Si Si 0.0817 0.0704 'International Tables Vol C Tables 4.2.6.8 and 6.1.1.4'

loop_
_geom_angle_atom_site_label_1
_geom_angle_atom_site_label_2
_geom_angle_atom_site_label_3
_geom_angle
_geom_angle_site_symmetry_1
_geom_angle_site_symmetry_3
_geom_angle_publ_flag
O11 Si11 O12 104.65(16) . . ?
O11 Si11 N1 105.99(16) . . ?
O12 Si11 N1 114.04(15) . . ?
O11 Si11 C111 112.3(2) . . ?
O12 Si11 C111 107.8(2) . . ?
N1 Si11 C111 111.89(17) . . ?
N1 Si12 C123 108.4(2) . . ?
N1 Si12 C122 112.3(2) . . ?
C123 Si12 C122 107.2(3) . . ?
N1 Si12 C121 110.1(2) . . ?
C123 Si12 C121 110.9(3) . . ?
C122 Si12 C121 107.9(3) . . ?
O21 Si21 O22 102.24(17) . . ?
O21 Si21 N2 108.81(16) . . ?
O22 Si21 N2 114.09(16) . . ?
O21 Si21 C211 114.0(2) . . ?
O22 Si21 C211 107.4(2) . . ?
N2 Si21 C211 110.21(18) . . ?
N2 Si22 C223 109.1(2) . . ?
N2 Si22 C222 112.9(2) . . ?
C223 Si22 C222 107.2(3) . . ?
N2 Si22 C221 109.3(2) . . ?
C223 Si22 C221 111.6(4) . . ?
C222 Si22 C221 106.8(4) . . ?
C11 N1 Si11 118.3(2) . . ?
C11 N1 Si12 116.9(2) . . ?
Si11 N1 Si12 124.79(16) . . ?
C21 N2 Si21 119.4(2) . . ?
C21 N2 Si22 116.2(2) . . ?
Si21 N2 Si22 124.27(16) . . ?
C16 C11 C12 119.8(4) . . ?
C16 C11 N1 119.9(3) . . ?
C12 C11 N1 120.2(4) . . ?
C13 C12 C11 119.2(5) . . ?
C13 C12 C12A 118.4(4) . . ?
C11 C12 C12A 122.4(4) . . ?
C14 C13 C12 120.8(5) . . ?
C13 C14 C15 120.6(5) . . ?
C14 C15 C16 120.7(5) . . ?
C15 C16 C11 118.9(4) . . ?
C15 C16 C16A 119.4(5) . . ?
C11 C16 C16A 121.6(4) . . ?
C22 C21 C26 122.0(5) . . ?
C22 C21 N2 119.4(5) . . ?
C26 C21 N2 118.6(4) . . ?
C21 C22 C23 109.5(14) . . ?
C21 C22 C23A 132.1(19) . . ?
C23 C22 C23A 23.2(18) . . ?
C21 C22 C22A 122.4(5) . . ?
C23 C22 C22A 128.0(15) . . ?
C23A C22 C22A 105.5(19) . . ?
C24 C23 C22 125(2) . . ?
C25 C24 C23 128(2) . . ?
C24 C25 C26 103(2) . . ?
C22 C23A C24A 107(2) . . ?
C25A C24A C23A 118(3) . . ?
C24A C25A C26 135(3) . . ?
C25A C26 C25 28.5(17) . . ?
C25A C26 C21 104(2) . . ?
C25 C26 C21 131.5(15) . . ?
C25A C26 C26A 133(2) . . ?
C25 C26 C26A 106.7(15) . . ?
C21 C26 C26A 121.8(5) . . ?

loop_
_geom_bond_atom_site_label_1
_geom_bond_atom_site_label_2
_geom_bond_distance
_geom_bond_site_symmetry_2
_geom_bond_publ_flag
Si11 O11 1.632(3) . ?
Si11 O12 1.643(3) . ?
Si11 N1 1.717(3) . ?
Si11 C111 1.840(4) . ?
Si12 N1 1.754(3) . ?
Si12 C123 1.852(5) . ?
Si12 C122 1.856(5) . ?
Si12 C121 1.863(5) . ?
Si21 O21 1.630(3) . ?
Si21 O22 1.642(3) . ?
Si21 N2 1.717(3) . ?
Si21 C211 1.841(4) . ?
Si22 N2 1.756(3) . ?
Si22 C223 1.843(5) . ?
Si22 C222 1.853(6) . ?
Si22 C221 1.862(6) . ?
N1 C11 1.455(5) . ?
N2 C21 1.451(4) . ?
C11 C16 1.399(6) . ?
C11 C12 1.405(5) . ?
C12 C13 1.385(6) . ?
C12 C12A 1.514(6) . ?
C13 C14 1.364(7) . ?
C14 C15 1.369(7) . ?
C15 C16 1.395(6) . ?
C16 C16A 1.517(6) . ?
C21 C22 1.385(7) . ?
C21 C26 1.420(7) . ?
C22 C23 1.418(7) . ?
C22 C23A 1.416(7) . ?
C22 C22A 1.505(8) . ?
C23 C24 1.412(7) . ?
C24 C25 1.411(8) . ?
C25 C26 1.416(7) . ?
C23A C24A 1.411(7) . ?
C24A C25A 1.412(7) . ?
C25A C26 1.417(7) . ?
C26 C26A 1.517(8) . ?
